data_4035046
loop_
_publ_author_name
'Golushko, Andrei A.'
'Sandzhieva, Maria A.'
'Ivanov, Alexander Yu'
'Boyarskaya, Irina A.'
'Khoroshilova, Olesya V.'
'Barkov, Alexey Yu'
'Vasilyev, Aleksander V.'

_publ_section_title
;
 Reactions of 3,3,3-Trihalogeno-1-nitropropenes with Arenes in the
 Superacid CF<sub>3</sub>SO<sub>3</sub>H: Synthesis of (
 Z)-3,3,3-Trihalogeno-1,2-diarylpropan-1-one Oximes and Study on the
 Reaction Mechanism.
;
_journal_issue 17
_journal_name_full 'The Journal of organic chemistry'
_journal_page_first 10142
_journal_page_last 10157
_journal_paper_doi 10.1021/acs.joc.8b01406
_journal_volume 83
_journal_year 2018
_chemical_absolute_configuration unk
_chemical_formula_moiety 'C15 H12 Br3 N O'
_chemical_formula_sum 'C15 H12 Br3 N O'
_chemical_formula_weight 461.99
_space_group_crystal_system orthorhombic
_space_group_IT_number 19
_space_group_name_Hall 'P 2ac 2ab'
_space_group_name_H-M_alt 'P 21 21 21'
_atom_sites_solution_hydrogens geom
_atom_sites_solution_primary dual
_audit_creation_date 2018-05-22
_audit_creation_method
;
Olex2 1.2
(compiled 2018.05.18 svn.r3508 for OlexSys, GUI svn.r5497)
;
_cell_angle_alpha 90
_cell_angle_beta 90
_cell_angle_gamma 90
_cell_formula_units_Z 4
_cell_length_a 5.8087(3)
_cell_length_b 15.6067(8)
_cell_length_c 16.7214(8)
_cell_measurement_reflns_used 5800
_cell_measurement_temperature 100(2)
_cell_measurement_theta_max 71.7250
_cell_measurement_theta_min 3.7670
_cell_volume 1515.87(13)
_computing_cell_refinement 'CrysAlisPro 1.171.39.35a (Rigaku OD, 2017)'
_computing_data_collection 'CrysAlisPro 1.171.39.35a (Rigaku OD, 2017)'
_computing_data_reduction 'CrysAlisPro 1.171.39.35a (Rigaku OD, 2017)'
_computing_molecular_graphics 'Olex2 (Dolomanov et al., 2009)'
_computing_publication_material 'Olex2 (Dolomanov et al., 2009)'
_computing_structure_refinement 'ShelXL (Sheldrick, 2015)'
_computing_structure_solution 'ShelXT (Sheldrick, 2015)'
_diffrn_ambient_temperature 100(2)
_diffrn_detector 'CCD plate'
_diffrn_detector_type HyPix3000
_diffrn_measured_fraction_theta_full 1.000
_diffrn_measured_fraction_theta_max 0.991
_diffrn_measurement_details
;
List of Runs (angles in degrees, time in seconds):

  # Type    Start    End  Width  t~exp~   \w     \q     \k     \f   Frames
--------------------------------------------------------------------------
  1  \w    -53.00 -28.00   0.50    0.66    --  -41.49  37.00  55.00   50
  2  \w    -40.00 -14.00   0.50    0.66    --  -41.49 111.00 136.00   52
  3  \w    -85.00 -30.00   0.50    0.66    --  -41.49 -37.00-100.00  110
  4  \w     -9.00  21.00   0.50    0.66    --  -41.49  37.00  55.00   60
  5  \w    -38.00  -7.00   0.50    0.66    --  -41.49  88.00-116.00   62
  6  \w    -25.00  29.00   0.50    0.66    --   41.49 -88.00 127.00  108
  7  \w     -4.00  73.00   0.50    0.66    --   41.49-111.00  42.00  154
  8  \w     74.00 100.00   0.50    0.66    --   41.49  37.00  55.00   52
  9  \w     75.00 108.00   0.50    2.63    --  101.00 -37.00-100.00   66
 10  \w     92.00 129.00   0.50    2.63    --  101.00  37.00  55.00   74
 11  \w     58.00  83.00   0.50    2.63    --  101.00 -88.00 127.00   50
 12  \w     69.00 103.00   0.50    2.63    --  101.00-111.00  42.00   68
 13  \w     91.00 122.00   0.50    2.63    --  101.00  88.00-116.00   62
 14  \w    -81.00 -47.00   0.50    0.66    --  -41.49 -43.00-180.00   68
 15  \w     46.00  71.00   0.50    0.66    --   41.49  32.00-180.00   50
 16  \w      2.00  27.00   0.50    0.66    --   41.49 -37.00-100.00   50
 17  \w     30.00  92.00   0.50    0.66    --   41.49  43.00 -90.00  124
 18  \w     13.00  87.00   0.50    0.66    --   41.49-138.00 -90.00  148
 19  \w     96.00 124.00   0.50    2.63    --  101.00-133.00  30.00   56
 20  \w     37.00 105.00   0.50    2.63    --  101.00 -25.00   0.00  136
 21  \w     95.00 132.00   0.50    2.63    --  101.00 -93.00 -60.00   74
 22  \w     72.00 156.00   0.50    2.63    --  101.00   8.00 -90.00  168
 23  \w     45.00 104.00   0.50    2.63    --  101.00 -50.00  90.00  118
 24  \w     44.00  71.00   0.50    2.63    --  101.00 -77.00  60.00   54
 25  \w     80.00 125.00   0.50    2.63    --  101.00 -77.00  60.00   90
 26  \w     31.00  85.00   0.50    2.63    --  101.00  -8.00  60.00  108
 27  \w     89.00 121.00   0.50    2.63    --  101.00  -8.00  60.00   64
 28  \w     34.00 111.00   0.50    2.63    --  101.00 -17.00 -90.00  154
 29  \w     64.00  90.00   0.50    2.63    --  101.00 -33.00  60.00   52
 30  \w     37.00 112.00   0.50    2.63    --  101.00 -87.00-150.00  150
 31  \w    105.00 156.00   0.50    2.63    --  101.00 133.00   0.00  102
 32  \w    118.00 151.00   0.50    2.63    --  101.00  25.00 150.00   66
 33  \w     33.00  62.00   0.50    2.63    --  101.00 -93.00 -60.00   58
;
_diffrn_measurement_device 'four-circle diffractometer'
_diffrn_measurement_device_type 'SuperNova, Single source at offset/far, HyPix3000'
_diffrn_measurement_method '\w scans'
_diffrn_orient_matrix_type 'CrysAlisPro convention (1999,Acta A55,543-557)'
_diffrn_orient_matrix_UB_11 -0.0006470000
_diffrn_orient_matrix_UB_12 -0.0884125000
_diffrn_orient_matrix_UB_13 0.0410338000
_diffrn_orient_matrix_UB_21 -0.2597656000
_diffrn_orient_matrix_UB_22 -0.0086143000
_diffrn_orient_matrix_UB_23 -0.0167574000
_diffrn_orient_matrix_UB_31 0.0536661000
_diffrn_orient_matrix_UB_32 -0.0431592000
_diffrn_orient_matrix_UB_33 -0.0807087000
_diffrn_radiation_monochromator mirror
_diffrn_radiation_probe x-ray
_diffrn_radiation_type CuK\a
_diffrn_radiation_wavelength 1.54184
_diffrn_reflns_av_R_equivalents 0.0301
_diffrn_reflns_av_unetI/netI 0.0260
_diffrn_reflns_Laue_measured_fraction_full 1.000
_diffrn_reflns_Laue_measured_fraction_max 0.991
_diffrn_reflns_limit_h_max 7
_diffrn_reflns_limit_h_min -7
_diffrn_reflns_limit_k_max 19
_diffrn_reflns_limit_k_min -19
_diffrn_reflns_limit_l_max 13
_diffrn_reflns_limit_l_min -20
_diffrn_reflns_number 8334
_diffrn_reflns_point_group_measured_fraction_full 0.999
_diffrn_reflns_point_group_measured_fraction_max 0.987
_diffrn_reflns_theta_full 67.684
_diffrn_reflns_theta_max 72.336
_diffrn_reflns_theta_min 3.874
_diffrn_source 'micro-focus sealed X-ray tube'
_diffrn_source_type 'SuperNova (Cu) X-ray Source'
_exptl_absorpt_coefficient_mu 9.825
_exptl_absorpt_correction_T_max 1.00000
_exptl_absorpt_correction_T_min 0.37834
_exptl_absorpt_correction_type multi-scan
_exptl_absorpt_process_details
;
CrysAlisPro 1.171.39.35a (Rigaku Oxford Diffraction, 2017)
Empirical absorption correction using spherical harmonics,
 implemented in SCALE3 ABSPACK scaling algorithm.
;
_exptl_crystal_colour 'clear colourless'
_exptl_crystal_colour_lustre clear
_exptl_crystal_colour_primary colourless
_exptl_crystal_density_diffrn 2.024
_exptl_crystal_description needle
_exptl_crystal_F_000 888
_exptl_crystal_size_max 0.1
_exptl_crystal_size_mid 0.05
_exptl_crystal_size_min 0.05
_refine_diff_density_max 1.665
_refine_diff_density_min -0.911
_refine_diff_density_rms 0.145
_refine_ls_abs_structure_details
;
 Flack x determined using 1182 quotients [(I+)-(I-)]/[(I+)+(I-)]
 (Parsons, Flack and Wagner, Acta Cryst. B69 (2013) 249-259).
;
_refine_ls_abs_structure_Flack -0.02(2)
_refine_ls_extinction_method none
_refine_ls_goodness_of_fit_ref 1.075
_refine_ls_hydrogen_treatment constr
_refine_ls_matrix_type full
_refine_ls_number_parameters 181
_refine_ls_number_reflns 2960
_refine_ls_number_restraints 0
_refine_ls_restrained_S_all 1.075
_refine_ls_R_factor_all 0.0378
_refine_ls_R_factor_gt 0.0373
_refine_ls_shift/su_max 0.001
_refine_ls_shift/su_mean 0.000
_refine_ls_structure_factor_coef Fsqd
_refine_ls_weighting_details 'w=1/[\s^2^(Fo^2^)+(0.0715P)^2^+3.2654P] where P=(Fo^2^+2Fc^2^)/3'
_refine_ls_weighting_scheme calc
_refine_ls_wR_factor_gt 0.1052
_refine_ls_wR_factor_ref 0.1058
_reflns_Friedel_coverage 0.699
_reflns_Friedel_fraction_full 0.997
_reflns_Friedel_fraction_max 0.981
_reflns_number_gt 2909
_reflns_number_total 2960
_reflns_threshold_expression 'I > 2\s(I)'
_cod_data_source_file jo8b01406_si_014.cif
_cod_data_source_block 7072-9169_vasilev186
_cod_database_code 4035046
_shelx_shelxl_version_number 2014/7
_chemical_oxdiff_formula 'C80 Br12 '
_shelx_space_group_comment
;
The symmetry employed for this shelxl refinement is uniquely defined
by the following loop, which should always be used as a source of
symmetry information in preference to the above space-group names.
They are only intended as comments.
;
_shelx_estimated_absorpt_t_max 0.639
_shelx_estimated_absorpt_t_min 0.440
_reflns_odcompleteness_completeness 99.72
_reflns_odcompleteness_iscentric 1
_reflns_odcompleteness_theta 71.98
_olex2_refinement_description
;
1. Fixed Uiso
 At 1.2 times of:
  All C(H) groups, All N(H) groups
2.a Ternary CH refined with riding coordinates:
 C7(H7)
2.b Aromatic/amide H refined with riding coordinates:
 N1(H1), C16(H16), C18(H18), C5(H5), C6(H6), C3(H3), C17(H17), C20(H20),
 C19(H19), C2(H2), C4(H4)
;
_olex2_submission_special_instructions 'No special instructions were received'
_oxdiff_exptl_absorpt_empirical_details
;
Empirical correction (ABSPACK) includes:
- Absorption correction using spherical harmonics
- Frame scaling
;
_oxdiff_exptl_absorpt_empirical_full_max 1.929
_oxdiff_exptl_absorpt_empirical_full_min 0.619

loop_
_space_group_symop_operation_xyz
'x, y, z'
'-x+1/2, -y, z+1/2'
'-x, y+1/2, -z+1/2'
'x+1/2, -y+1/2, -z'

loop_
_atom_site_label
_atom_site_type_symbol
_atom_site_fract_x
_atom_site_fract_y
_atom_site_fract_z
_atom_site_U_iso_or_equiv
_atom_site_adp_type
_atom_site_occupancy
_atom_site_site_symmetry_order
_atom_site_calc_flag
_atom_site_refinement_flags_posn
Br14 Br 0.46886(13) 0.53053(4) 0.80189(4) 0.0242(2) Uani 1 1 d .
Br12 Br 0.51184(14) 0.64540(5) 0.95605(4) 0.0284(2) Uani 1 1 d .
Br13 Br 0.94296(13) 0.61459(5) 0.84365(5) 0.0305(2) Uani 1 1 d .
O1 O 0.2118(9) 0.6945(3) 0.6754(3) 0.0214(10) Uani 1 1 d .
N1 N 0.5895(11) 0.6965(4) 0.7116(3) 0.0186(11) Uani 1 1 d .
H1 H 0.7333 0.6941 0.6952 0.022 Uiso 1 1 calc R
C15 C 0.4863(12) 0.6598(4) 0.5749(4) 0.0179(12) Uani 1 1 d .
C16 C 0.6996(12) 0.6236(4) 0.5578(4) 0.0192(13) Uani 1 1 d .
H16 H 0.8102 0.6163 0.5991 0.023 Uiso 1 1 calc R
C9 C 0.4148(11) 0.6845(4) 0.6583(4) 0.0165(12) Uani 1 1 d .
C18 C 0.5932(13) 0.6111(5) 0.4190(4) 0.0241(15) Uani 1 1 d .
H18 H 0.6307 0.5957 0.3656 0.029 Uiso 1 1 calc R
C5 C 0.9375(14) 0.9069(5) 0.8180(5) 0.0290(16) Uani 1 1 d .
H5 H 1.0786 0.9276 0.7967 0.035 Uiso 1 1 calc R
C7 C 0.5395(12) 0.7133(4) 0.7952(3) 0.0186(13) Uani 1 1 d .
H7 H 0.3686 0.7189 0.8003 0.022 Uiso 1 1 calc R
C6 C 0.8526(12) 0.8280(5) 0.7948(4) 0.0229(14) Uani 1 1 d .
H6 H 0.9387 0.7941 0.7583 0.028 Uiso 1 1 calc R
C3 C 0.6001(13) 0.9282(4) 0.9035(4) 0.0203(14) Uani 1 1 d .
H3 H 0.5127 0.9627 0.9392 0.024 Uiso 1 1 calc R
C17 C 0.7514(13) 0.5978(4) 0.4790(4) 0.0200(14) Uani 1 1 d .
H17 H 0.8948 0.5713 0.4675 0.024 Uiso 1 1 calc R
C20 C 0.3258(12) 0.6717(5) 0.5138(4) 0.0199(13) Uani 1 1 d .
H20 H 0.1806 0.6968 0.5255 0.024 Uiso 1 1 calc R
C11 C 0.6141(12) 0.6336(4) 0.8463(4) 0.0208(13) Uani 1 1 d .
C19 C 0.3765(14) 0.6473(5) 0.4359(4) 0.0236(15) Uani 1 1 d .
H19 H 0.2663 0.6549 0.3945 0.028 Uiso 1 1 calc R
C2 C 0.5196(14) 0.8466(5) 0.8789(4) 0.0256(14) Uani 1 1 d .
H2 H 0.3790 0.8251 0.8999 0.031 Uiso 1 1 calc R
C1 C 0.6446(13) 0.7969(5) 0.8237(4) 0.0221(14) Uani 1 1 d .
C4 C 0.8118(15) 0.9564(5) 0.8738(5) 0.0282(16) Uani 1 1 d .
H4 H 0.8722 1.0098 0.8914 0.034 Uiso 1 1 calc R

loop_
_atom_site_aniso_label
_atom_site_aniso_U_11
_atom_site_aniso_U_22
_atom_site_aniso_U_33
_atom_site_aniso_U_23
_atom_site_aniso_U_13
_atom_site_aniso_U_12
Br14 0.0222(4) 0.0230(3) 0.0272(4) 0.0030(3) -0.0020(3) -0.0002(3)
Br12 0.0307(4) 0.0384(4) 0.0161(3) 0.0059(3) 0.0005(3) -0.0042(4)
Br13 0.0151(4) 0.0324(4) 0.0439(4) 0.0137(3) -0.0006(3) 0.0010(3)
O1 0.017(2) 0.030(3) 0.017(2) -0.0024(19) 0.0005(18) 0.004(2)
N1 0.021(3) 0.023(3) 0.012(2) -0.003(2) 0.002(2) 0.001(2)
C15 0.017(3) 0.020(3) 0.017(3) 0.000(2) 0.002(2) -0.002(3)
C16 0.015(3) 0.020(3) 0.022(3) -0.001(3) 0.000(3) 0.002(3)
C9 0.015(3) 0.015(3) 0.020(3) 0.000(2) -0.002(3) -0.001(2)
C18 0.027(4) 0.027(3) 0.018(3) -0.006(3) 0.007(3) -0.006(3)
C5 0.022(4) 0.030(4) 0.035(4) 0.009(3) -0.013(3) -0.009(3)
C7 0.020(3) 0.024(3) 0.012(3) 0.004(2) 0.004(3) 0.007(3)
C6 0.016(3) 0.031(4) 0.021(3) 0.000(3) 0.000(3) 0.004(3)
C3 0.022(3) 0.024(3) 0.015(3) -0.010(3) -0.002(3) 0.009(3)
C17 0.021(3) 0.019(3) 0.020(3) -0.007(2) 0.004(3) 0.001(3)
C20 0.018(3) 0.020(3) 0.022(3) 0.003(3) -0.001(3) 0.003(3)
C11 0.016(3) 0.023(3) 0.024(3) 0.002(3) -0.001(3) -0.001(3)
C19 0.026(4) 0.025(3) 0.020(3) -0.003(3) 0.000(3) -0.006(3)
C2 0.022(4) 0.031(3) 0.024(3) 0.003(3) 0.001(3) 0.005(3)
C1 0.022(4) 0.030(4) 0.014(3) -0.001(3) -0.003(3) 0.002(3)
C4 0.035(4) 0.019(3) 0.031(4) -0.009(3) -0.008(3) 0.001(3)

loop_
_atom_type_symbol
_atom_type_description
_atom_type_scat_dispersion_real
_atom_type_scat_dispersion_imag
_atom_type_scat_source
C C 0.0181 0.0091 'International Tables Vol C Tables 4.2.6.8 and 6.1.1.4'
H H 0.0000 0.0000 'International Tables Vol C Tables 4.2.6.8 and 6.1.1.4'
Br Br -0.6763 1.2805 'International Tables Vol C Tables 4.2.6.8 and 6.1.1.4'
N N 0.0311 0.0180 'International Tables Vol C Tables 4.2.6.8 and 6.1.1.4'
O O 0.0492 0.0322 'International Tables Vol C Tables 4.2.6.8 and 6.1.1.4'

loop_
_geom_angle_atom_site_label_1
_geom_angle_atom_site_label_2
_geom_angle_atom_site_label_3
_geom_angle
C9 N1 H1 119.8
C9 N1 C7 120.3(6)
C7 N1 H1 119.8
C16 C15 C9 122.7(6)
C16 C15 C20 119.9(6)
C20 C15 C9 117.4(6)
C15 C16 H16 120.1
C15 C16 C17 119.9(6)
C17 C16 H16 120.1
O1 C9 N1 123.2(6)
O1 C9 C15 121.0(6)
N1 C9 C15 115.8(6)
C17 C18 H18 119.7
C17 C18 C19 120.7(6)
C19 C18 H18 119.7
C6 C5 H5 120.4
C6 C5 C4 119.2(7)
C4 C5 H5 120.4
N1 C7 H7 107.3
N1 C7 C11 109.1(5)
N1 C7 C1 112.1(6)
C11 C7 H7 107.3
C1 C7 H7 107.3
C1 C7 C11 113.5(6)
C5 C6 H6 119.2
C5 C6 C1 121.6(7)
C1 C6 H6 119.2
C2 C3 H3 121.0
C4 C3 H3 121.0
C4 C3 C2 118.1(6)
C16 C17 H17 120.1
C18 C17 C16 119.8(7)
C18 C17 H17 120.1
C15 C20 H20 119.7
C19 C20 C15 120.5(7)
C19 C20 H20 119.7
Br12 C11 Br14 107.7(3)
Br13 C11 Br14 106.9(3)
Br13 C11 Br12 109.8(3)
C7 C11 Br14 108.9(5)
C7 C11 Br12 110.9(5)
C7 C11 Br13 112.4(5)
C18 C19 H19 120.4
C20 C19 C18 119.2(7)
C20 C19 H19 120.4
C3 C2 H2 119.5
C1 C2 C3 121.0(7)
C1 C2 H2 119.5
C6 C1 C7 122.8(7)
C6 C1 C2 119.0(7)
C2 C1 C7 118.1(7)
C5 C4 H4 119.5
C3 C4 C5 121.1(6)
C3 C4 H4 119.5

loop_
_geom_bond_atom_site_label_1
_geom_bond_atom_site_label_2
_geom_bond_distance
Br14 C11 1.963(7)
Br12 C11 1.938(7)
Br13 C11 1.934(7)
O1 C9 1.223(9)
N1 H1 0.8800
N1 C9 1.363(9)
N1 C7 1.452(8)
C15 C16 1.391(9)
C15 C9 1.506(9)
C15 C20 1.396(9)
C16 H16 0.9500
C16 C17 1.410(9)
C18 H18 0.9500
C18 C17 1.377(11)
C18 C19 1.409(11)
C5 H5 0.9500
C5 C6 1.382(11)
C5 C4 1.416(12)
C7 H7 1.0000
C7 C11 1.570(9)
C7 C1 1.518(10)
C6 H6 0.9500
C6 C1 1.388(11)
C3 H3 0.9500
C3 C2 1.418(10)
C3 C4 1.397(11)
C17 H17 0.9500
C20 H20 0.9500
C20 C19 1.389(10)
C19 H19 0.9500
C2 H2 0.9500
C2 C1 1.407(10)
C4 H4 0.9500
